data_4336616
loop_
_publ_author_name
'Nian-Tzu Suen'
'Svilen Bobev'

_publ_section_title
;
 Synthesis and Structural Characterization of RE7Zn21Tt2 (RE = La-Nd; Tt =
 Ge, Sn, and Pb): New Structure Type Among the Polar Intermetallic Phases
;
_journal_name_full 'Inorganic Chemistry'
_journal_page_first 12731
_journal_page_last 12740
_journal_paper_doi 10.1021/ic4019844
_journal_volume 52
_journal_year 2013
_chemical_formula_moiety La7Zn21.8Sn1.2
_chemical_formula_sum 'La7 Sn1.2 Zn21.8'
_chemical_formula_weight 2539.6
_chemical_name_systematic
; 
 ? 
;
_space_group_IT_number 55
_symmetry_cell_setting orthorhombic
_symmetry_space_group_name_Hall '-P 2 2ab'
_symmetry_space_group_name_H-M 'P b a m'
_atom_sites_solution_primary direct
_atom_sites_solution_secondary difmap
_audit_creation_method SHELXL-97
_cell_angle_alpha 90.00
_cell_angle_beta 90.00
_cell_angle_gamma 90.00
_cell_formula_units_Z 2
_cell_length_a 15.7688(6)
_cell_length_b 17.375(2)
_cell_length_c 4.525(2)
_cell_measurement_reflns_used 1883
_cell_measurement_temperature 200(2)
_cell_measurement_theta_max 30.48
_cell_measurement_theta_min 5.08
_cell_volume 1239.8(6)
_computing_cell_refinement 'Bruker SAINT'
_computing_data_collection 'Bruker APEX2'
_computing_data_reduction 'Bruker SAINT'
_computing_molecular_graphics 'Bruker SHELXTL'
_computing_publication_material 'Bruker SHELXTL'
_computing_structure_refinement 'SHELXL-97 (Sheldrick, 2008)'
_computing_structure_solution 'SHELXS-97 (Sheldrick, 2008)'
_diffrn_ambient_temperature 200(2)
_diffrn_measured_fraction_theta_full 1.000
_diffrn_measured_fraction_theta_max 1.000
_diffrn_measurement_device_type 'Bruker APEX-II CCD'
_diffrn_measurement_method '\f and \w scans'
_diffrn_radiation_monochromator graphite
_diffrn_radiation_source 'fine-focus sealed tube'
_diffrn_radiation_type MoK\a
_diffrn_radiation_wavelength 0.71073
_diffrn_reflns_av_R_equivalents 0.0622
_diffrn_reflns_av_sigmaI/netI 0.0319
_diffrn_reflns_limit_h_max 19
_diffrn_reflns_limit_h_min -19
_diffrn_reflns_limit_k_max 21
_diffrn_reflns_limit_k_min -21
_diffrn_reflns_limit_l_max 5
_diffrn_reflns_limit_l_min -5
_diffrn_reflns_number 14294
_diffrn_reflns_theta_full 26.36
_diffrn_reflns_theta_max 26.36
_diffrn_reflns_theta_min 1.74
_exptl_absorpt_coefficient_mu 33.536
_exptl_absorpt_correction_T_max 0.2849
_exptl_absorpt_correction_T_min 0.2382
_exptl_absorpt_correction_type multi-scan
_exptl_crystal_colour silver
_exptl_crystal_density_diffrn 6.803
_exptl_crystal_description irregular
_exptl_crystal_F_000 2226
_exptl_crystal_size_max 0.06
_exptl_crystal_size_mid 0.05
_exptl_crystal_size_min 0.05
_refine_diff_density_max 1.394
_refine_diff_density_min -1.252
_refine_diff_density_rms 0.293
_refine_ls_extinction_coef 0.00038(3)
_refine_ls_extinction_expression Fc^*^=kFc[1+0.001xFc^2^\l^3^/sin(2\q)]^-1/4^
_refine_ls_extinction_method SHELXL
_refine_ls_goodness_of_fit_ref 1.089
_refine_ls_matrix_type full
_refine_ls_number_parameters 95
_refine_ls_number_reflns 1441
_refine_ls_number_restraints 0
_refine_ls_restrained_S_all 1.089
_refine_ls_R_factor_all 0.0387
_refine_ls_R_factor_gt 0.0312
_refine_ls_shift/su_max 0.000
_refine_ls_shift/su_mean 0.000
_refine_ls_structure_factor_coef Fsqd
_refine_ls_weighting_details 'calc w=1/[\s^2^(Fo^2^)+(0.0180P)^2^+6.4170P] where P=(Fo^2^+2Fc^2^)/3'
_refine_ls_weighting_scheme calc
_refine_ls_wR_factor_gt 0.0545
_refine_ls_wR_factor_ref 0.0569
_reflns_number_gt 1295
_reflns_number_total 1441
_reflns_threshold_expression >2sigma(I)
_cod_data_source_file ic4019844_si_002_04.cif
_cod_data_source_block LaZnSn
_cod_original_cell_volume 1239.7(7)
_cod_database_code 4336616

loop_
_symmetry_equiv_pos_as_xyz
'x, y, z'
'-x, -y, z'
'-x+1/2, y+1/2, -z'
'x+1/2, -y+1/2, -z'
'-x, -y, -z'
'x, y, -z'
'x-1/2, -y-1/2, z'
'-x-1/2, y-1/2, z'

loop_
_atom_site_label
_atom_site_type_symbol
_atom_site_fract_x
_atom_site_fract_y
_atom_site_fract_z
_atom_site_U_iso_or_equiv
_atom_site_adp_type
_atom_site_occupancy
_atom_site_symmetry_multiplicity
_atom_site_calc_flag
_atom_site_refinement_flags
La1 La 0.16969(4) 0.18218(4) 0.5000 0.00591(16) Uani 1 2 d S
La2 La 0.41719(4) 0.25394(4) 0.5000 0.01005(17) Uani 1 2 d S
La3 La 0.16389(4) 0.45525(4) 0.0000 0.00565(16) Uani 1 2 d S
La4 La 0.0000 0.0000 0.5000 0.0087(2) Uani 1 4 d S
Sn1 Sn 0.02009(6) 0.14210(5) 0.0000 0.0068(3) Uani 0.596(9) 2 d SP
Zn1 Zn 0.02009(6) 0.14210(5) 0.0000 0.0068(3) Uani 0.404(9) 2 d SP
Zn2 Zn 0.07528(9) 0.35969(8) 0.5000 0.0121(3) Uani 1 2 d S
Zn3 Zn 0.25144(9) 0.35427(8) 0.5000 0.0111(3) Uani 1 2 d S
Zn4 Zn 0.29902(9) 0.49458(8) 0.5000 0.0106(3) Uani 1 2 d S
Zn5 Zn 0.35199(9) 0.07947(8) 0.5000 0.0105(3) Uani 1 2 d S
Zn6 Zn 0.07726(8) 0.28683(8) 0.0000 0.0084(3) Uani 1 2 d S
Zn7 Zn 0.15519(9) 0.05092(8) 0.0000 0.0091(3) Uani 1 2 d S
Zn8 Zn 0.25868(8) 0.28249(8) 0.0000 0.0080(3) Uani 1 2 d S
Zn9 Zn 0.30607(8) 0.14168(8) 0.0000 0.0078(3) Uani 1 2 d S
Zn10 Zn 0.36059(9) 0.40136(8) 0.0000 0.0122(3) Uani 1 2 d S
Zn11 Zn 0.46682(8) 0.09816(8) 0.0000 0.0106(3) Uani 1 2 d S
Zn12 Zn 0.0000 0.5000 0.5000 0.0127(4) Uani 1 4 d S

loop_
_atom_site_aniso_label
_atom_site_aniso_U_11
_atom_site_aniso_U_22
_atom_site_aniso_U_33
_atom_site_aniso_U_23
_atom_site_aniso_U_13
_atom_site_aniso_U_12
La1 0.0074(3) 0.0041(3) 0.0062(3) 0.000 0.000 0.0001(3)
La2 0.0072(3) 0.0125(4) 0.0104(4) 0.000 0.000 -0.0025(3)
La3 0.0067(3) 0.0049(3) 0.0054(3) 0.000 0.000 -0.0003(3)
La4 0.0096(5) 0.0056(5) 0.0109(5) 0.000 0.000 -0.0026(4)
Sn1 0.0063(5) 0.0050(5) 0.0093(5) 0.000 0.000 0.0000(4)
Zn1 0.0063(5) 0.0050(5) 0.0093(5) 0.000 0.000 0.0000(4)
Zn2 0.0172(8) 0.0098(7) 0.0093(7) 0.000 0.000 -0.0041(6)
Zn3 0.0178(8) 0.0067(7) 0.0088(8) 0.000 0.000 0.0031(6)
Zn4 0.0119(7) 0.0123(7) 0.0077(7) 0.000 0.000 -0.0048(6)
Zn5 0.0169(8) 0.0072(7) 0.0076(7) 0.000 0.000 0.0017(6)
Zn6 0.0117(7) 0.0059(7) 0.0076(7) 0.000 0.000 0.0017(5)
Zn7 0.0125(7) 0.0061(7) 0.0086(7) 0.000 0.000 0.0016(5)
Zn8 0.0105(7) 0.0051(7) 0.0083(7) 0.000 0.000 -0.0005(5)
Zn9 0.0087(7) 0.0061(7) 0.0087(7) 0.000 0.000 0.0017(5)
Zn10 0.0120(7) 0.0079(7) 0.0167(8) 0.000 0.000 0.0000(6)
Zn11 0.0076(7) 0.0106(7) 0.0136(8) 0.000 0.000 -0.0017(5)
Zn12 0.0105(10) 0.0123(10) 0.0154(11) 0.000 0.000 0.0008(8)

loop_
_atom_type_symbol
_atom_type_description
_atom_type_scat_dispersion_real
_atom_type_scat_dispersion_imag
_atom_type_scat_source
Zn Zn 0.2839 1.4301 'International Tables Vol C Tables 4.2.6.8 and 6.1.1.4'
Sn Sn -0.6537 1.4246 'International Tables Vol C Tables 4.2.6.8 and 6.1.1.4'
La La -0.2871 2.4523 'International Tables Vol C Tables 4.2.6.8 and 6.1.1.4'

loop_
_geom_angle_atom_site_label_1
_geom_angle_atom_site_label_2
_geom_angle_atom_site_label_3
_geom_angle
_geom_angle_site_symmetry_1
_geom_angle_site_symmetry_3
Zn8 La1 Zn8 90.63(5) 1_556 .
Zn8 La1 Zn9 109.07(4) 1_556 .
Zn8 La1 Zn9 47.26(4) . .
Zn8 La1 Zn9 47.26(4) 1_556 1_556
Zn8 La1 Zn9 109.07(4) . 1_556
Zn9 La1 Zn9 89.99(5) . 1_556
Zn8 La1 Zn7 156.73(4) 1_556 .
Zn8 La1 Zn7 85.40(4) . .
Zn9 La1 Zn7 52.79(4) . .
Zn9 La1 Zn7 112.87(4) 1_556 .
Zn8 La1 Zn7 85.40(4) 1_556 1_556
Zn8 La1 Zn7 156.73(4) . 1_556
Zn9 La1 Zn7 112.87(4) . 1_556
Zn9 La1 Zn7 52.79(4) 1_556 1_556
Zn7 La1 Zn7 89.25(5) . 1_556
Zn8 La1 Zn6 52.84(3) 1_556 1_556
Zn8 La1 Zn6 112.74(4) . 1_556
Zn9 La1 Zn6 156.53(4) . 1_556
Zn9 La1 Zn6 86.12(4) 1_556 1_556
Zn7 La1 Zn6 148.64(4) . 1_556
Zn7 La1 Zn6 82.84(4) 1_556 1_556
Zn8 La1 Zn6 112.74(4) 1_556 .
Zn8 La1 Zn6 52.85(3) . .
Zn9 La1 Zn6 86.12(4) . .
Zn9 La1 Zn6 156.53(4) 1_556 .
Zn7 La1 Zn6 82.84(4) . .
Zn7 La1 Zn6 148.64(4) 1_556 .
Zn6 La1 Zn6 88.30(5) 1_556 .
Zn8 La1 Zn3 47.34(3) 1_556 .
Zn8 La1 Zn3 47.34(3) . .
Zn9 La1 Zn3 86.32(3) . .
Zn9 La1 Zn3 86.32(3) 1_556 .
Zn7 La1 Zn3 132.72(3) . .
Zn7 La1 Zn3 132.72(3) 1_556 .
Zn6 La1 Zn3 70.34(3) 1_556 .
Zn6 La1 Zn3 70.34(3) . .
Zn8 La1 Zn4 118.40(3) 1_556 3_546
Zn8 La1 Zn4 118.40(3) . 3_546
Zn9 La1 Zn4 71.45(3) . 3_546
Zn9 La1 Zn4 71.45(3) 1_556 3_546
Zn7 La1 Zn4 46.40(2) . 3_546
Zn7 La1 Zn4 46.40(2) 1_556 3_546
Zn6 La1 Zn4 128.37(3) 1_556 3_546
Zn6 La1 Zn4 128.37(3) . 3_546
Zn3 La1 Zn4 148.07(4) . 3_546
Zn8 La1 Zn1 86.80(4) 1_556 1_556
Zn8 La1 Zn1 155.06(4) . 1_556
Zn9 La1 Zn1 155.13(4) . 1_556
Zn9 La1 Zn1 87.13(4) 1_556 1_556
Zn7 La1 Zn1 106.13(4) . 1_556
Zn7 La1 Zn1 47.68(3) 1_556 1_556
Zn6 La1 Zn1 47.80(3) 1_556 1_556
Zn6 La1 Zn1 105.75(4) . 1_556
Zn3 La1 Zn1 118.09(3) . 1_556
Zn4 La1 Zn1 84.24(3) 3_546 1_556
Zn8 La1 Sn1 86.80(4) 1_556 1_556
Zn8 La1 Sn1 155.06(4) . 1_556
Zn9 La1 Sn1 155.13(4) . 1_556
Zn9 La1 Sn1 87.13(4) 1_556 1_556
Zn7 La1 Sn1 106.13(4) . 1_556
Zn7 La1 Sn1 47.68(3) 1_556 1_556
Zn6 La1 Sn1 47.80(3) 1_556 1_556
Zn6 La1 Sn1 105.75(4) . 1_556
Zn3 La1 Sn1 118.09(3) . 1_556
Zn4 La1 Sn1 84.24(3) 3_546 1_556
Zn1 La1 Sn1 0.00(4) 1_556 1_556
Zn3 La2 Zn2 175.32(4) . 7_665
Zn3 La2 Zn5 104.97(4) . .
Zn2 La2 Zn5 70.35(4) 7_665 .
Zn3 La2 Zn1 96.02(3) . 7_666
Zn2 La2 Zn1 87.40(3) 7_665 7_666
Zn5 La2 Zn1 132.26(2) . 7_666
Zn3 La2 Sn1 96.02(3) . 7_666
Zn2 La2 Sn1 87.40(3) 7_665 7_666
Zn5 La2 Sn1 132.26(2) . 7_666
Zn1 La2 Sn1 0.00(3) 7_666 7_666
Zn3 La2 Zn1 96.02(3) . 7_665
Zn2 La2 Zn1 87.40(3) 7_665 7_665
Zn5 La2 Zn1 132.26(2) . 7_665
Zn1 La2 Zn1 85.95(4) 7_666 7_665
Sn1 La2 Zn1 85.95(4) 7_666 7_665
Zn3 La2 Sn1 96.02(3) . 7_665
Zn2 La2 Sn1 87.40(3) 7_665 7_665
Zn5 La2 Sn1 132.26(2) . 7_665
Zn1 La2 Sn1 85.95(4) 7_666 7_665
Sn1 La2 Sn1 85.95(4) 7_666 7_665
Zn1 La2 Sn1 0.00(3) 7_665 7_665
Zn3 La2 Zn8 46.29(2) . .
Zn2 La2 Zn8 131.71(3) 7_665 .
Zn5 La2 Zn8 84.39(3) . .
Zn1 La2 Zn8 137.05(4) 7_666 .
Sn1 La2 Zn8 137.05(4) 7_666 .
Zn1 La2 Zn8 80.03(3) 7_665 .
Sn1 La2 Zn8 80.03(3) 7_665 .
Zn3 La2 Zn8 46.29(3) . 1_556
Zn2 La2 Zn8 131.71(3) 7_665 1_556
Zn5 La2 Zn8 84.39(3) . 1_556
Zn1 La2 Zn8 80.03(3) 7_666 1_556
Sn1 La2 Zn8 80.03(3) 7_666 1_556
Zn1 La2 Zn8 137.06(4) 7_665 1_556
Sn1 La2 Zn8 137.06(4) 7_665 1_556
Zn8 La2 Zn8 83.20(4) . 1_556
Zn3 La2 Zn6 136.05(3) . 7_666
Zn2 La2 Zn6 45.70(3) 7_665 7_666
Zn5 La2 Zn6 92.31(3) . 7_666
Zn1 La2 Zn6 46.34(3) 7_666 7_666
Sn1 La2 Zn6 46.34(3) 7_666 7_666
Zn1 La2 Zn6 101.56(4) 7_665 7_666
Sn1 La2 Zn6 101.56(4) 7_665 7_666
Zn8 La2 Zn6 176.55(4) . 7_666
Zn8 La2 Zn6 97.51(4) 1_556 7_666
Zn3 La2 Zn6 136.05(3) . 7_665
Zn2 La2 Zn6 45.70(3) 7_665 7_665
Zn5 La2 Zn6 92.31(3) . 7_665
Zn1 La2 Zn6 101.56(4) 7_666 7_665
Sn1 La2 Zn6 101.56(4) 7_666 7_665
Zn1 La2 Zn6 46.34(3) 7_665 7_665
Sn1 La2 Zn6 46.34(3) 7_665 7_665
Zn8 La2 Zn6 97.51(4) . 7_665
Zn8 La2 Zn6 176.55(4) 1_556 7_665
Zn6 La2 Zn6 81.59(4) 7_666 7_665
Zn3 La2 Zn9 83.78(3) . 1_556
Zn2 La2 Zn9 92.69(3) 7_665 1_556
Zn5 La2 Zn9 45.90(2) . 1_556
Zn1 La2 Zn9 96.24(4) 7_666 1_556
Sn1 La2 Zn9 96.24(4) 7_666 1_556
Zn1 La2 Zn9 177.81(2) 7_665 1_556
Sn1 La2 Zn9 177.81(2) 7_665 1_556
Zn8 La2 Zn9 98.31(4) . 1_556
Zn8 La2 Zn9 43.71(3) 1_556 1_556
Zn6 La2 Zn9 80.02(3) 7_666 1_556
Zn6 La2 Zn9 132.87(4) 7_665 1_556
Zn2 La3 Zn2 92.38(5) 1_554 .
Zn2 La3 Zn5 148.14(4) 1_554 3_556
Zn2 La3 Zn5 78.95(4) . 3_556
Zn2 La3 Zn5 78.95(4) 1_554 3
Zn2 La3 Zn5 148.14(4) . 3
Zn5 La3 Zn5 92.31(5) 3_556 3
Zn2 La3 Zn3 52.23(4) 1_554 1_554
Zn2 La3 Zn3 114.51(4) . 1_554
Zn5 La3 Zn3 158.10(4) 3_556 1_554
Zn5 La3 Zn3 84.33(4) 3 1_554
Zn2 La3 Zn3 114.51(4) 1_554 .
Zn2 La3 Zn3 52.23(4) . .
Zn5 La3 Zn3 84.33(4) 3_556 .
Zn5 La3 Zn3 158.10(4) 3 .
Zn3 La3 Zn3 90.76(5) 1_554 .
Zn2 La3 Zn4 157.71(4) 1_554 .
Zn2 La3 Zn4 84.21(4) . .
Zn5 La3 Zn4 52.62(4) 3_556 .
Zn5 La3 Zn4 114.74(4) 3 .
Zn3 La3 Zn4 109.50(4) 1_554 .
Zn3 La3 Zn4 47.29(4) . .
Zn2 La3 Zn4 84.21(4) 1_554 1_554
Zn2 La3 Zn4 157.71(4) . 1_554
Zn5 La3 Zn4 114.74(4) 3_556 1_554
Zn5 La3 Zn4 52.62(4) 3 1_554
Zn3 La3 Zn4 47.29(4) 1_554 1_554
Zn3 La3 Zn4 109.49(4) . 1_554
Zn4 La3 Zn4 90.63(5) . 1_554
Zn2 La3 Zn11 97.06(4) 1_554 3
Zn2 La3 Zn11 97.06(4) . 3
Zn5 La3 Zn11 54.52(3) 3_556 3
Zn5 La3 Zn11 54.52(3) 3 3
Zn3 La3 Zn11 134.60(2) 1_554 3
Zn3 La3 Zn11 134.60(2) . 3
Zn4 La3 Zn11 105.21(3) . 3
Zn4 La3 Zn11 105.21(3) 1_554 3
Zn2 La3 Zn6 48.05(3) 1_554 .
Zn2 La3 Zn6 48.05(3) . .
Zn5 La3 Zn6 126.14(3) 3_556 .
Zn5 La3 Zn6 126.14(3) 3 .
Zn3 La3 Zn6 71.55(3) 1_554 .
Zn3 La3 Zn6 71.55(3) . .
Zn4 La3 Zn6 118.54(3) . .
Zn4 La3 Zn6 118.54(3) 1_554 .
Zn11 La3 Zn6 115.29(4) 3 .
Zn2 La3 Zn10 105.88(3) 1_554 .
Zn2 La3 Zn10 105.88(3) . .
Zn5 La3 Zn10 105.98(3) 3_556 .
Zn5 La3 Zn10 105.98(3) 3 .
Zn3 La3 Zn10 54.88(3) 1_554 .
Zn3 La3 Zn10 54.88(3) . .
Zn4 La3 Zn10 54.62(3) . .
Zn4 La3 Zn10 54.62(3) 1_554 .
Zn11 La3 Zn10 146.49(4) 3 .
Zn6 La3 Zn10 98.22(4) . .
Zn2 La3 Zn11 54.64(3) 1_554 7_565
Zn2 La3 Zn11 54.64(3) . 7_565
Zn5 La3 Zn11 96.92(3) 3_556 7_565
Zn5 La3 Zn11 96.92(3) 3 7_565
Zn3 La3 Zn11 104.96(3) 1_554 7_565
Zn3 La3 Zn11 104.96(3) . 7_565
Zn4 La3 Zn11 134.68(2) . 7_565
Zn4 La3 Zn11 134.68(2) 1_554 7_565
Zn11 La3 Zn11 66.94(4) 3 7_565
Zn6 La3 Zn11 48.35(3) . 7_565
Zn10 La3 Zn11 146.57(4) . 7_565
Zn4 La4 Zn4 180.0 7_565 3_546
Zn4 La4 Zn1 85.85(2) 7_565 5
Zn4 La4 Zn1 94.15(2) 3_546 5
Zn4 La4 Zn1 94.15(2) 7_565 1_556
Zn4 La4 Zn1 85.85(2) 3_546 1_556
Zn1 La4 Zn1 180.00(3) 5 1_556
Zn4 La4 Sn1 85.85(2) 7_565 5
Zn4 La4 Sn1 94.15(2) 3_546 5
Zn1 La4 Sn1 0.00(2) 5 5
Zn1 La4 Sn1 180.0 1_556 5
Zn4 La4 Sn1 94.15(2) 7_565 1_556
Zn4 La4 Sn1 85.85(2) 3_546 1_556
Zn1 La4 Sn1 180.00(3) 5 1_556
Zn1 La4 Sn1 0.00(2) 1_556 1_556
Sn1 La4 Sn1 180.00(3) 5 1_556
Zn4 La4 Sn1 94.15(2) 7_565 .
Zn4 La4 Sn1 85.85(2) 3_546 .
Zn1 La4 Sn1 95.47(4) 5 .
Zn1 La4 Sn1 84.53(4) 1_556 .
Sn1 La4 Sn1 95.47(4) 5 .
Sn1 La4 Sn1 84.53(4) 1_556 .
Zn4 La4 Zn1 85.85(2) 7_565 5_556
Zn4 La4 Zn1 94.15(2) 3_546 5_556
Zn1 La4 Zn1 84.53(4) 5 5_556
Zn1 La4 Zn1 95.47(4) 1_556 5_556
Sn1 La4 Zn1 84.53(4) 5 5_556
Sn1 La4 Zn1 95.47(4) 1_556 5_556
Sn1 La4 Zn1 180.00(2) . 5_556
Zn4 La4 Sn1 85.85(2) 7_565 5_556
Zn4 La4 Sn1 94.15(2) 3_546 5_556
Zn1 La4 Sn1 84.53(4) 5 5_556
Zn1 La4 Sn1 95.47(4) 1_556 5_556
Sn1 La4 Sn1 84.53(4) 5 5_556
Sn1 La4 Sn1 95.47(4) 1_556 5_556
Sn1 La4 Sn1 180.00(2) . 5_556
Zn1 La4 Sn1 0.00(4) 5_556 5_556
Zn4 La4 Zn7 45.43(2) 7_565 5
Zn4 La4 Zn7 134.57(2) 3_546 5
Zn1 La4 Zn7 45.86(3) 5 5
Zn1 La4 Zn7 134.14(3) 1_556 5
Sn1 La4 Zn7 45.86(3) 5 5
Sn1 La4 Zn7 134.14(3) 1_556 5
Sn1 La4 Zn7 79.28(3) . 5
Zn1 La4 Zn7 100.72(3) 5_556 5
Sn1 La4 Zn7 100.72(3) 5_556 5
Zn4 La4 Zn7 134.57(2) 7_565 1_556
Zn4 La4 Zn7 45.43(2) 3_546 1_556
Zn1 La4 Zn7 134.14(3) 5 1_556
Zn1 La4 Zn7 45.86(3) 1_556 1_556
Sn1 La4 Zn7 134.14(3) 5 1_556
Sn1 La4 Zn7 45.86(3) 1_556 1_556
Sn1 La4 Zn7 100.72(3) . 1_556
Zn1 La4 Zn7 79.28(3) 5_556 1_556
Sn1 La4 Zn7 79.28(3) 5_556 1_556
Zn7 La4 Zn7 180.00(3) 5 1_556
Zn10 Sn1 Zn7 126.65(5) 7_565 .
Zn10 Sn1 Zn6 126.43(5) 7_565 .
Zn7 Sn1 Zn6 106.92(5) . .
Zn10 Sn1 La2 71.83(3) 7_565 7_565
Zn7 Sn1 La2 135.82(2) . 7_565
Zn6 Sn1 La2 69.68(3) . 7_565
Zn10 Sn1 La2 71.83(3) 7_565 7_564
Zn7 Sn1 La2 135.82(2) . 7_564
Zn6 Sn1 La2 69.68(3) . 7_564
La2 Sn1 La2 85.95(4) 7_565 7_564
Zn10 Sn1 La1 137.39(2) 7_565 1_554
Zn7 Sn1 La1 63.77(3) . 1_554
Zn6 Sn1 La1 64.26(3) . 1_554
La2 Sn1 La1 133.89(4) 7_565 1_554
La2 Sn1 La1 76.72(3) 7_564 1_554
Zn10 Sn1 La1 137.39(2) 7_565 .
Zn7 Sn1 La1 63.77(3) . .
Zn6 Sn1 La1 64.26(3) . .
La2 Sn1 La1 76.72(3) 7_565 .
La2 Sn1 La1 133.89(4) 7_564 .
La1 Sn1 La1 85.22(4) 1_554 .
Zn10 Sn1 La4 72.46(3) 7_565 1_554
Zn7 Sn1 La4 68.75(3) . 1_554
Zn6 Sn1 La4 136.28(2) . 1_554
La2 Sn1 La4 144.28(3) 7_565 1_554
La2 Sn1 La4 83.97(3) 7_564 1_554
La1 Sn1 La4 76.36(3) 1_554 1_554
La1 Sn1 La4 132.44(3) . 1_554
Zn10 Sn1 La4 72.46(3) 7_565 .
Zn7 Sn1 La4 68.75(3) . .
Zn6 Sn1 La4 136.28(2) . .
La2 Sn1 La4 83.97(3) 7_565 .
La2 Sn1 La4 144.28(3) 7_564 .
La1 Sn1 La4 132.44(3) 1_554 .
La1 Sn1 La4 76.36(3) . .
La4 Sn1 La4 84.53(4) 1_554 .
Zn6 Zn2 Zn6 121.52(8) . 1_556
Zn6 Zn2 Zn12 116.38(4) . .
Zn6 Zn2 Zn12 116.38(4) 1_556 .
Zn6 Zn2 Zn3 88.36(5) . .
Zn6 Zn2 Zn3 88.36(5) 1_556 .
Zn12 Zn2 Zn3 117.90(6) . .
Zn6 Zn2 Zn11 56.99(4) . 7_565
Zn6 Zn2 Zn11 143.42(7) 1_556 7_565
Zn12 Zn2 Zn11 61.29(4) . 7_565
Zn3 Zn2 Zn11 126.30(4) . 7_565
Zn6 Zn2 Zn11 143.42(7) . 7_566
Zn6 Zn2 Zn11 56.99(4) 1_556 7_566
Zn12 Zn2 Zn11 61.29(4) . 7_566
Zn3 Zn2 Zn11 126.30(4) . 7_566
Zn11 Zn2 Zn11 101.13(7) 7_565 7_566
Zn6 Zn2 La3 152.00(6) . 1_556
Zn6 Zn2 La3 67.89(4) 1_556 1_556
Zn12 Zn2 La3 73.67(3) . 1_556
Zn3 Zn2 La3 64.69(3) . 1_556
Zn11 Zn2 La3 133.26(6) 7_565 1_556
Zn11 Zn2 La3 64.56(4) 7_566 1_556
Zn6 Zn2 La3 67.89(4) . .
Zn6 Zn2 La3 152.00(6) 1_556 .
Zn12 Zn2 La3 73.67(3) . .
Zn3 Zn2 La3 64.69(3) . .
Zn11 Zn2 La3 64.56(4) 7_565 .
Zn11 Zn2 La3 133.25(6) 7_566 .
La3 Zn2 La3 92.38(5) 1_556 .
Zn6 Zn2 La2 72.92(4) . 7_565
Zn6 Zn2 La2 72.92(4) 1_556 7_565
Zn12 Zn2 La2 102.42(5) . 7_565
Zn3 Zn2 La2 139.68(6) . 7_565
Zn11 Zn2 La2 72.39(4) 7_565 7_565
Zn11 Zn2 La2 72.39(4) 7_566 7_565
La3 Zn2 La2 132.71(3) 1_556 7_565
La3 Zn2 La2 132.71(3) . 7_565
Zn6 Zn2 La1 63.58(4) . .
Zn6 Zn2 La1 63.58(4) 1_556 .
Zn12 Zn2 La1 179.80(5) . .
Zn3 Zn2 La1 62.29(4) . .
Zn11 Zn2 La1 118.62(4) 7_565 .
Zn11 Zn2 La1 118.62(4) 7_566 .
La3 Zn2 La1 106.45(4) 1_556 .
La3 Zn2 La1 106.45(4) . .
La2 Zn2 La1 77.38(3) 7_565 .
Zn4 Zn3 Zn8 116.61(4) . .
Zn4 Zn3 Zn8 116.61(4) . 1_556
Zn8 Zn3 Zn8 122.07(8) . 1_556
Zn4 Zn3 Zn2 105.16(6) . .
Zn8 Zn3 Zn2 93.47(5) . .
Zn8 Zn3 Zn2 93.47(5) 1_556 .
Zn4 Zn3 Zn10 64.18(4) . 1_556
Zn8 Zn3 Zn10 140.97(7) . 1_556
Zn8 Zn3 Zn10 55.85(4) 1_556 1_556
Zn2 Zn3 Zn10 124.90(4) . 1_556
Zn4 Zn3 Zn10 64.18(4) . .
Zn8 Zn3 Zn10 55.85(4) . .
Zn8 Zn3 Zn10 140.97(7) 1_556 .
Zn2 Zn3 Zn10 124.90(4) . .
Zn10 Zn3 Zn10 99.78(6) 1_556 .
Zn4 Zn3 La2 106.59(6) . .
Zn8 Zn3 La2 72.28(4) . .
Zn8 Zn3 La2 72.28(4) 1_556 .
Zn2 Zn3 La2 148.24(6) . .
Zn10 Zn3 La2 70.69(4) 1_556 .
Zn10 Zn3 La2 70.69(4) . .
Zn4 Zn3 La3 66.43(3) . 1_556
Zn8 Zn3 La3 155.25(6) . 1_556
Zn8 Zn3 La3 70.29(4) 1_556 1_556
Zn2 Zn3 La3 63.08(3) . 1_556
Zn10 Zn3 La3 63.62(4) 1_556 1_556
Zn10 Zn3 La3 130.12(6) . 1_556
La2 Zn3 La3 131.89(3) . 1_556
Zn4 Zn3 La3 66.43(3) . .
Zn8 Zn3 La3 70.29(4) . .
Zn8 Zn3 La3 155.25(6) 1_556 .
Zn2 Zn3 La3 63.08(3) . .
Zn10 Zn3 La3 130.12(6) 1_556 .
Zn10 Zn3 La3 63.62(4) . .
La2 Zn3 La3 131.89(3) . .
La3 Zn3 La3 90.76(5) 1_556 .
Zn4 Zn3 La1 173.78(6) . .
Zn8 Zn3 La1 64.83(4) . .
Zn8 Zn3 La1 64.82(4) 1_556 .
Zn2 Zn3 La1 68.62(4) . .
Zn10 Zn3 La1 118.97(4) 1_556 .
Zn10 Zn3 La1 118.97(4) . .
La2 Zn3 La1 79.62(4) . .
La3 Zn3 La1 109.57(4) 1_556 .
La3 Zn3 La1 109.57(4) . .
Zn3 Zn4 Zn7 116.55(4) . 3_556
Zn3 Zn4 Zn7 116.55(4) . 3
Zn7 Zn4 Zn7 123.47(8) 3_556 3
Zn3 Zn4 Zn5 104.67(6) . 3_556
Zn7 Zn4 Zn5 92.20(5) 3_556 3_556
Zn7 Zn4 Zn5 92.20(5) 3 3_556
Zn3 Zn4 Zn10 64.63(4) . .
Zn7 Zn4 Zn10 142.47(7) 3_556 .
Zn7 Zn4 Zn10 55.99(4) 3 .
Zn5 Zn4 Zn10 124.72(4) 3_556 .
Zn3 Zn4 Zn10 64.63(4) . 1_556
Zn7 Zn4 Zn10 55.99(4) 3_556 1_556
Zn7 Zn4 Zn10 142.47(7) 3 1_556
Zn5 Zn4 Zn10 124.72(4) 3_556 1_556
Zn10 Zn4 Zn10 100.29(7) . 1_556
Zn3 Zn4 La4 108.81(6) . 3_556
Zn7 Zn4 La4 73.00(4) 3_556 3_556
Zn7 Zn4 La4 73.00(4) 3 3_556
Zn5 Zn4 La4 146.53(6) 3_556 3_556
Zn10 Zn4 La4 71.76(4) . 3_556
Zn10 Zn4 La4 71.76(4) 1_556 3_556
Zn3 Zn4 La3 66.28(4) . .
Zn7 Zn4 La3 153.67(6) 3_556 .
Zn7 Zn4 La3 69.14(4) 3 .
Zn5 Zn4 La3 62.86(3) 3_556 .
Zn10 Zn4 La3 63.69(4) . .
Zn10 Zn4 La3 130.42(6) 1_556 .
La4 Zn4 La3 132.51(3) 3_556 .
Zn3 Zn4 La3 66.28(4) . 1_556
Zn7 Zn4 La3 69.14(4) 3_556 1_556
Zn7 Zn4 La3 153.67(6) 3 1_556
Zn5 Zn4 La3 62.86(3) 3_556 1_556
Zn10 Zn4 La3 130.42(6) . 1_556
Zn10 Zn4 La3 63.69(4) 1_556 1_556
La4 Zn4 La3 132.51(3) 3_556 1_556
La3 Zn4 La3 90.63(5) . 1_556
Zn3 Zn4 La1 171.50(6) . 3_556
Zn7 Zn4 La1 65.24(4) 3_556 3_556
Zn7 Zn4 La1 65.24(4) 3 3_556
Zn5 Zn4 La1 66.84(4) 3_556 3_556
Zn10 Zn4 La1 119.61(4) . 3_556
Zn10 Zn4 La1 119.61(4) 1_556 3_556
La4 Zn4 La1 79.69(3) 3_556 3_556
La3 Zn4 La1 108.21(4) . 3_556
La3 Zn4 La1 108.21(4) 1_556 3_556
Zn9 Zn5 Zn9 120.20(8) 1_556 .
Zn9 Zn5 Zn12 116.72(4) 1_556 3_546
Zn9 Zn5 Zn12 116.72(4) . 3_546
Zn9 Zn5 Zn4 88.98(5) 1_556 3_546
Zn9 Zn5 Zn4 88.98(5) . 3_546
Zn12 Zn5 Zn4 117.62(6) 3_546 3_546
Zn9 Zn5 Zn11 56.87(4) 1_556 1_556
Zn9 Zn5 Zn11 143.01(7) . 1_556
Zn12 Zn5 Zn11 61.46(4) 3_546 1_556
Zn4 Zn5 Zn11 125.91(4) 3_546 1_556
Zn9 Zn5 Zn11 143.01(7) 1_556 .
Zn9 Zn5 Zn11 56.88(4) . .
Zn12 Zn5 Zn11 61.46(4) 3_546 .
Zn4 Zn5 Zn11 125.91(4) 3_546 .
Zn11 Zn5 Zn11 101.77(7) 1_556 .
Zn9 Zn5 La3 152.63(6) 1_556 3_545
Zn9 Zn5 La3 68.75(4) . 3_545
Zn12 Zn5 La3 73.64(3) 3_546 3_545
Zn4 Zn5 La3 64.52(3) 3_546 3_545
Zn11 Zn5 La3 133.30(6) 1_556 3_545
Zn11 Zn5 La3 64.32(4) . 3_545
Zn9 Zn5 La3 68.75(4) 1_556 3_546
Zn9 Zn5 La3 152.63(6) . 3_546
Zn12 Zn5 La3 73.64(3) 3_546 3_546
Zn4 Zn5 La3 64.52(3) 3_546 3_546
Zn11 Zn5 La3 64.32(4) 1_556 3_546
Zn11 Zn5 La3 133.30(6) . 3_546
La3 Zn5 La3 92.31(5) 3_545 3_546
Zn9 Zn5 La2 72.35(4) 1_556 .
Zn9 Zn5 La2 72.35(4) . .
Zn12 Zn5 La2 101.87(4) 3_546 .
Zn4 Zn5 La2 140.51(6) 3_546 .
Zn11 Zn5 La2 72.24(4) 1_556 .
Zn11 Zn5 La2 72.24(4) . .
La3 Zn5 La2 132.63(3) 3_545 .
La3 Zn5 La2 132.63(3) 3_546 .
Zn9 Zn5 La1 62.99(4) 1_556 .
Zn9 Zn5 La1 62.99(4) . .
Zn12 Zn5 La1 178.78(5) 3_546 .
Zn4 Zn5 La1 63.61(4) 3_546 .
Zn11 Zn5 La1 117.96(4) 1_556 .
Zn11 Zn5 La1 117.96(4) . .
La3 Zn5 La1 107.17(3) 3_545 .
La3 Zn5 La1 107.17(3) 3_546 .
La2 Zn5 La1 76.90(3) . .
Zn2 Zn6 Zn2 121.52(8) . 1_554
Zn2 Zn6 Zn11 67.91(4) . 7_565
Zn2 Zn6 Zn11 67.91(4) 1_554 7_565
Zn2 Zn6 Sn1 117.10(4) . .
Zn2 Zn6 Sn1 117.10(4) 1_554 .
Zn11 Zn6 Sn1 119.21(6) 7_565 .
Zn2 Zn6 Zn8 91.43(5) . .
Zn2 Zn6 Zn8 91.43(5) 1_554 .
Zn11 Zn6 Zn8 132.58(7) 7_565 .
Sn1 Zn6 Zn8 108.21(6) . .
Zn2 Zn6 La3 64.06(4) . .
Zn2 Zn6 La3 64.06(4) 1_554 .
Zn11 Zn6 La3 66.10(4) 7_565 .
Sn1 Zn6 La3 174.70(6) . .
Zn8 Zn6 La3 66.49(4) . .
Zn2 Zn6 La1 70.79(4) . .
Zn2 Zn6 La1 152.45(6) 1_554 .
Zn11 Zn6 La1 135.80(2) 7_565 .
Sn1 Zn6 La1 67.94(3) . .
Zn8 Zn6 La1 62.40(3) . .
La3 Zn6 La1 108.51(3) . .
Zn2 Zn6 La1 152.45(6) . 1_554
Zn2 Zn6 La1 70.79(4) 1_554 1_554
Zn11 Zn6 La1 135.80(2) 7_565 1_554
Sn1 Zn6 La1 67.94(3) . 1_554
Zn8 Zn6 La1 62.40(3) . 1_554
La3 Zn6 La1 108.51(3) . 1_554
La1 Zn6 La1 88.30(5) . 1_554
Zn2 Zn6 La2 131.39(6) . 7_564
Zn2 Zn6 La2 61.38(4) 1_554 7_564
Zn11 Zn6 La2 71.05(4) 7_565 7_564
Sn1 Zn6 La2 63.99(3) . 7_564
Zn8 Zn6 La2 136.33(3) . 7_564
La3 Zn6 La2 119.58(3) . 7_564
La1 Zn6 La2 131.89(5) . 7_564
La1 Zn6 La2 75.96(3) 1_554 7_564
Zn2 Zn6 La2 61.38(4) . 7_565
Zn2 Zn6 La2 131.39(6) 1_554 7_565
Zn11 Zn6 La2 71.05(4) 7_565 7_565
Sn1 Zn6 La2 63.99(3) . 7_565
Zn8 Zn6 La2 136.33(3) . 7_565
La3 Zn6 La2 119.58(3) . 7_565
La1 Zn6 La2 75.96(3) . 7_565
La1 Zn6 La2 131.89(5) 1_554 7_565
La2 Zn6 La2 81.59(4) 7_564 7_565
Zn4 Zn7 Zn4 123.47(8) 3_545 3_546
Zn4 Zn7 Zn10 69.36(4) 3_545 3_545
Zn4 Zn7 Zn10 69.36(4) 3_546 3_545
Zn4 Zn7 Sn1 116.94(4) 3_545 .
Zn4 Zn7 Sn1 116.94(4) 3_546 .
Zn10 Zn7 Sn1 121.17(6) 3_545 .
Zn4 Zn7 Zn9 88.64(5) 3_545 .
Zn4 Zn7 Zn9 88.64(5) 3_546 .
Zn10 Zn7 Zn9 129.00(6) 3_545 .
Sn1 Zn7 Zn9 109.83(6) . .
Zn4 Zn7 La1 68.36(4) 3_545 1_554
Zn4 Zn7 La1 150.30(6) 3_546 1_554
Zn10 Zn7 La1 135.37(2) 3_545 1_554
Sn1 Zn7 La1 68.55(3) . 1_554
Zn9 Zn7 La1 63.23(3) . 1_554
Zn4 Zn7 La1 150.30(6) 3_545 .
Zn4 Zn7 La1 68.36(4) 3_546 .
Zn10 Zn7 La1 135.37(2) 3_545 .
Sn1 Zn7 La1 68.55(3) . .
Zn9 Zn7 La1 63.23(3) . .
La1 Zn7 La1 89.25(5) 1_554 .
Zn4 Zn7 La3 64.23(4) 3_545 3_545
Zn4 Zn7 La3 64.23(4) 3_546 3_545
Zn10 Zn7 La3 65.24(4) 3_545 3_545
Sn1 Zn7 La3 173.59(6) . 3_545
Zn9 Zn7 La3 63.76(4) . 3_545
La1 Zn7 La3 107.17(3) 1_554 3_545
La1 Zn7 La3 107.17(3) . 3_545
Zn4 Zn7 La4 61.56(4) 3_545 1_554
Zn4 Zn7 La4 132.81(6) 3_546 1_554
Zn10 Zn7 La4 71.15(3) 3_545 1_554
Sn1 Zn7 La4 65.40(3) . 1_554
Zn9 Zn7 La4 137.17(2) . 1_554
La1 Zn7 La4 76.77(3) 1_554 1_554
La1 Zn7 La4 133.87(5) . 1_554
La3 Zn7 La4 118.95(3) 3_545 1_554
Zn4 Zn7 La4 132.81(6) 3_545 .
Zn4 Zn7 La4 61.56(4) 3_546 .
Zn10 Zn7 La4 71.15(3) 3_545 .
Sn1 Zn7 La4 65.40(3) . .
Zn9 Zn7 La4 137.17(2) . .
La1 Zn7 La4 133.87(5) 1_554 .
La1 Zn7 La4 76.77(3) . .
La3 Zn7 La4 118.95(3) 3_545 .
La4 Zn7 La4 82.01(4) 1_554 .
Zn9 Zn8 Zn3 118.30(4) . .
Zn9 Zn8 Zn3 118.31(4) . 1_554
Zn3 Zn8 Zn3 122.07(8) . 1_554
Zn9 Zn8 Zn10 125.13(7) . .
Zn3 Zn8 Zn10 69.30(4) . .
Zn3 Zn8 Zn10 69.30(4) 1_554 .
Zn9 Zn8 Zn6 108.49(6) . .
Zn3 Zn8 Zn6 86.74(5) . .
Zn3 Zn8 Zn6 86.74(5) 1_554 .
Zn10 Zn8 Zn6 126.38(6) . .
Zn9 Zn8 La1 66.73(3) . .
Zn3 Zn8 La1 67.83(4) . .
Zn3 Zn8 La1 150.08(6) 1_554 .
Zn10 Zn8 La1 134.68(2) . .
Zn6 Zn8 La1 64.76(3) . .
Zn9 Zn8 La1 66.73(3) . 1_554
Zn3 Zn8 La1 150.08(6) . 1_554
Zn3 Zn8 La1 67.83(4) 1_554 1_554
Zn10 Zn8 La1 134.68(2) . 1_554
Zn6 Zn8 La1 64.76(3) . 1_554
La1 Zn8 La1 90.63(5) . 1_554
Zn9 Zn8 La3 170.51(6) . .
Zn3 Zn8 La3 63.17(4) . .
Zn3 Zn8 La3 63.16(4) 1_554 .
Zn10 Zn8 La3 64.36(4) . .
Zn6 Zn8 La3 62.02(4) . .
La1 Zn8 La3 107.08(3) . .
La1 Zn8 La3 107.08(3) 1_554 .
Zn9 Zn8 La2 69.30(4) . 1_554
Zn3 Zn8 La2 133.12(6) . 1_554
Zn3 Zn8 La2 61.43(4) 1_554 1_554
Zn10 Zn8 La2 70.40(4) . 1_554
Zn6 Zn8 La2 137.48(2) . 1_554
La1 Zn8 La2 135.71(5) . 1_554
La1 Zn8 La2 76.80(3) 1_554 1_554
La3 Zn8 La2 117.21(3) . 1_554
Zn9 Zn8 La2 69.30(4) . .
Zn3 Zn8 La2 61.43(4) . .
Zn3 Zn8 La2 133.12(6) 1_554 .
Zn10 Zn8 La2 70.40(4) . .
Zn6 Zn8 La2 137.48(2) . .
La1 Zn8 La2 76.80(3) . .
La1 Zn8 La2 135.71(5) 1_554 .
La3 Zn8 La2 117.21(3) . .
La2 Zn8 La2 83.20(4) 1_554 .
Zn8 Zn9 Zn5 118.50(4) . .
Zn8 Zn9 Zn5 118.50(4) . 1_554
Zn5 Zn9 Zn5 120.20(8) . 1_554
Zn8 Zn9 Zn11 123.59(7) . .
Zn5 Zn9 Zn11 67.40(4) . .
Zn5 Zn9 Zn11 67.40(4) 1_554 .
Zn8 Zn9 Zn7 106.55(6) . .
Zn5 Zn9 Zn7 90.14(5) . .
Zn5 Zn9 Zn7 90.14(5) 1_554 .
Zn11 Zn9 Zn7 129.86(6) . .
Zn8 Zn9 La1 66.00(3) . .
Zn5 Zn9 La1 70.41(4) . .
Zn5 Zn9 La1 152.93(6) 1_554 .
Zn11 Zn9 La1 134.99(2) . .
Zn7 Zn9 La1 63.98(3) . .
Zn8 Zn9 La1 66.00(3) . 1_554
Zn5 Zn9 La1 152.93(6) . 1_554
Zn5 Zn9 La1 70.41(4) 1_554 1_554
Zn11 Zn9 La1 134.99(2) . 1_554
Zn7 Zn9 La1 63.98(3) . 1_554
La1 Zn9 La1 89.99(5) . 1_554
Zn8 Zn9 La3 171.34(6) . 3_545
Zn5 Zn9 La3 63.26(4) . 3_545
Zn5 Zn9 La3 63.26(4) 1_554 3_545
Zn11 Zn9 La3 65.07(4) . 3_545
Zn7 Zn9 La3 64.78(4) . 3_545
La1 Zn9 La3 108.35(3) . 3_545
La1 Zn9 La3 108.35(3) 1_554 3_545
Zn8 Zn9 La2 66.99(3) . 1_554
Zn5 Zn9 La2 131.24(6) . 1_554
Zn5 Zn9 La2 61.75(4) 1_554 1_554
Zn11 Zn9 La2 71.11(4) . 1_554
Zn7 Zn9 La2 137.13(3) . 1_554
La1 Zn9 La2 132.69(5) . 1_554
La1 Zn9 La2 75.78(3) 1_554 1_554
La3 Zn9 La2 118.96(3) 3_545 1_554
Zn8 Zn9 La2 66.99(3) . .
Zn5 Zn9 La2 61.75(4) . .
Zn5 Zn9 La2 131.24(6) 1_554 .
Zn11 Zn9 La2 71.10(4) . .
Zn7 Zn9 La2 137.13(3) . .
La1 Zn9 La2 75.78(3) . .
La1 Zn9 La2 132.69(5) 1_554 .
La3 Zn9 La2 118.96(3) 3_545 .
La2 Zn9 La2 81.58(4) 1_554 .
Zn7 Zn10 Zn8 136.65(7) 3 .
Zn7 Zn10 Zn1 112.18(6) 3 7_665
Zn8 Zn10 Zn1 111.17(6) . 7_665
Zn7 Zn10 Sn1 112.18(6) 3 7_665
Zn8 Zn10 Sn1 111.17(6) . 7_665
Zn1 Zn10 Sn1 0.00(4) 7_665 7_665
Zn7 Zn10 Zn4 54.65(4) 3 1_554
Zn8 Zn10 Zn4 103.39(5) . 1_554
Zn1 Zn10 Zn4 118.27(4) 7_665 1_554
Sn1 Zn10 Zn4 118.27(4) 7_665 1_554
Zn7 Zn10 Zn4 54.65(4) 3 .
Zn8 Zn10 Zn4 103.38(5) . .
Zn1 Zn10 Zn4 118.27(4) 7_665 .
Sn1 Zn10 Zn4 118.27(4) 7_665 .
Zn4 Zn10 Zn4 100.29(7) 1_554 .
Zn7 Zn10 Zn3 102.70(5) 3 .
Zn8 Zn10 Zn3 54.86(4) . .
Zn1 Zn10 Zn3 118.54(4) 7_665 .
Sn1 Zn10 Zn3 118.54(4) 7_665 .
Zn4 Zn10 Zn3 123.19(6) 1_554 .
Zn4 Zn10 Zn3 51.19(4) . .
Zn7 Zn10 Zn3 102.70(5) 3 1_554
Zn8 Zn10 Zn3 54.86(4) . 1_554
Zn1 Zn10 Zn3 118.54(4) 7_665 1_554
Sn1 Zn10 Zn3 118.54(4) 7_665 1_554
Zn4 Zn10 Zn3 51.19(4) 1_554 1_554
Zn4 Zn10 Zn3 123.19(6) . 1_554
Zn3 Zn10 Zn3 99.78(6) . 1_554
Zn7 Zn10 La3 67.73(4) 3 .
Zn8 Zn10 La3 68.91(4) . .
Zn1 Zn10 La3 179.92(6) 7_665 .
Sn1 Zn10 La3 179.92(6) 7_665 .
Zn4 Zn10 La3 61.69(4) 1_554 .
Zn4 Zn10 La3 61.69(4) . .
Zn3 Zn10 La3 61.50(4) . .
Zn3 Zn10 La3 61.50(4) 1_554 .
Zn7 Zn10 La2 138.24(3) 3 1_554
Zn8 Zn10 La2 65.34(4) . 1_554
Zn1 Zn10 La2 63.22(3) 7_665 1_554
Sn1 Zn10 La2 63.22(3) 7_665 1_554
Zn4 Zn10 La2 89.43(4) 1_554 1_554
Zn4 Zn10 La2 166.79(5) . 1_554
Zn3 Zn10 La2 115.87(5) . 1_554
Zn3 Zn10 La2 57.08(3) 1_554 1_554
La3 Zn10 La2 116.84(3) . 1_554
Zn7 Zn10 La2 138.24(3) 3 .
Zn8 Zn10 La2 65.34(4) . .
Zn1 Zn10 La2 63.22(3) 7_665 .
Sn1 Zn10 La2 63.22(3) 7_665 .
Zn4 Zn10 La2 166.79(5) 1_554 .
Zn4 Zn10 La2 89.43(4) . .
Zn3 Zn10 La2 57.08(3) . .
Zn3 Zn10 La2 115.87(5) 1_554 .
La3 Zn10 La2 116.84(3) . .
La2 Zn10 La2 79.66(5) 1_554 .
Zn7 Zn10 La4 65.36(3) 3 3_556
Zn8 Zn10 La4 138.83(3) . 3_556
Zn1 Zn10 La4 63.31(3) 7_665 3_556
Sn1 Zn10 La4 63.31(3) 7_665 3_556
Zn4 Zn10 La4 115.03(5) 1_554 3_556
Zn4 Zn10 La4 57.01(3) . 3_556
Zn3 Zn10 La4 90.37(4) . 3_556
Zn3 Zn10 La4 166.00(5) 1_554 3_556
La3 Zn10 La4 116.63(3) . 3_556
La2 Zn10 La4 126.52(4) 1_554 3_556
La2 Zn10 La4 77.75(3) . 3_556
Zn9 Zn11 Zn6 114.46(7) . 7_665
Zn9 Zn11 Zn12 110.08(4) . 3_545
Zn6 Zn11 Zn12 109.08(4) 7_665 3_545
Zn9 Zn11 Zn12 110.08(4) . 3_546
Zn6 Zn11 Zn12 109.08(4) 7_665 3_546
Zn12 Zn11 Zn12 103.48(5) 3_545 3_546
Zn9 Zn11 Zn5 55.72(4) . 1_554
Zn6 Zn11 Zn5 119.47(4) 7_665 1_554
Zn12 Zn11 Zn5 55.78(3) 3_545 1_554
Zn12 Zn11 Zn5 131.00(6) 3_546 1_554
Zn9 Zn11 Zn5 55.72(4) . .
Zn6 Zn11 Zn5 119.47(4) 7_665 .
Zn12 Zn11 Zn5 131.00(6) 3_545 .
Zn12 Zn11 Zn5 55.78(3) 3_546 .
Zn5 Zn11 Zn5 101.77(7) 1_554 .
Zn9 Zn11 Zn2 119.22(4) . 7_665
Zn6 Zn11 Zn2 55.10(4) 7_665 7_665
Zn12 Zn11 Zn2 130.42(6) 3_545 7_665
Zn12 Zn11 Zn2 55.63(3) 3_546 7_665
Zn5 Zn11 Zn2 171.77(7) 1_554 7_665
Zn5 Zn11 Zn2 77.95(4) . 7_665
Zn9 Zn11 Zn2 119.22(4) . 7_664
Zn6 Zn11 Zn2 55.10(4) 7_665 7_664
Zn12 Zn11 Zn2 55.63(3) 3_545 7_664
Zn12 Zn11 Zn2 130.42(6) 3_546 7_664
Zn5 Zn11 Zn2 77.95(4) 1_554 7_664
Zn5 Zn11 Zn2 171.77(7) . 7_664
Zn2 Zn11 Zn2 101.13(7) 7_665 7_664
Zn9 Zn11 La3 66.92(4) . 3_545
Zn6 Zn11 La3 178.62(6) 7_665 3_545
Zn12 Zn11 La3 70.15(3) 3_545 3_545
Zn12 Zn11 La3 70.15(3) 3_546 3_545
Zn5 Zn11 La3 61.16(4) 1_554 3_545
Zn5 Zn11 La3 61.16(4) . 3_545
Zn2 Zn11 La3 124.42(4) 7_665 3_545
Zn2 Zn11 La3 124.42(4) 7_664 3_545
Zn9 Zn11 La3 179.98(6) . 7_665
Zn6 Zn11 La3 65.56(4) 7_665 7_665
Zn12 Zn11 La3 69.91(3) 3_545 7_665
Zn12 Zn11 La3 69.91(3) 3_546 7_665
Zn5 Zn11 La3 124.27(4) 1_554 7_665
Zn5 Zn11 La3 124.27(4) . 7_665
Zn2 Zn11 La3 60.79(4) 7_665 7_665
Zn2 Zn11 La3 60.79(4) 7_664 7_665
La3 Zn11 La3 113.06(4) 3_545 7_665
Zn9 Zn11 La2 65.06(3) . .
Zn6 Zn11 La2 65.01(3) 7_665 .
Zn12 Zn11 La2 167.01(4) 3_545 .
Zn12 Zn11 La2 89.49(3) 3_546 .
Zn5 Zn11 La2 115.77(5) 1_554 .
Zn5 Zn11 La2 57.54(4) . .
Zn2 Zn11 La2 57.02(4) 7_665 .
Zn2 Zn11 La2 115.01(5) 7_664 .
La3 Zn11 La2 115.98(3) 3_545 .
La3 Zn11 La2 114.95(3) 7_665 .
Zn9 Zn11 La2 65.06(3) . 1_554
Zn6 Zn11 La2 65.01(3) 7_665 1_554
Zn12 Zn11 La2 89.49(3) 3_545 1_554
Zn12 Zn11 La2 167.01(4) 3_546 1_554
Zn5 Zn11 La2 57.53(4) 1_554 1_554
Zn5 Zn11 La2 115.77(5) . 1_554
Zn2 Zn11 La2 115.01(5) 7_665 1_554
Zn2 Zn11 La2 57.02(4) 7_664 1_554
La3 Zn11 La2 115.98(3) 3_545 1_554
La3 Zn11 La2 114.95(3) 7_665 1_554
La2 Zn11 La2 77.52(4) . 1_554
Zn2 Zn12 Zn2 180.0 . 5_566
Zn2 Zn12 Zn5 85.35(4) . 7_565
Zn2 Zn12 Zn5 94.65(4) 5_566 7_565
Zn2 Zn12 Zn5 94.65(4) . 3_556
Zn2 Zn12 Zn5 85.35(4) 5_566 3_556
Zn5 Zn12 Zn5 180.00(5) 7_565 3_556
Zn2 Zn12 Zn11 63.08(3) . 7_565
Zn2 Zn12 Zn11 116.92(3) 5_566 7_565
Zn5 Zn12 Zn11 62.76(3) 7_565 7_565
Zn5 Zn12 Zn11 117.24(3) 3_556 7_565
Zn2 Zn12 Zn11 116.92(3) . 3_556
Zn2 Zn12 Zn11 63.08(3) 5_566 3_556
Zn5 Zn12 Zn11 117.24(3) 7_565 3_556
Zn5 Zn12 Zn11 62.76(3) 3_556 3_556
Zn11 Zn12 Zn11 180.00(4) 7_565 3_556
Zn2 Zn12 Zn11 63.08(3) . 7_566
Zn2 Zn12 Zn11 116.92(3) 5_566 7_566
Zn5 Zn12 Zn11 62.76(3) 7_565 7_566
Zn5 Zn12 Zn11 117.24(3) 3_556 7_566
Zn11 Zn12 Zn11 103.48(5) 7_565 7_566
Zn11 Zn12 Zn11 76.52(5) 3_556 7_566
Zn2 Zn12 Zn11 116.92(3) . 3
Zn2 Zn12 Zn11 63.08(3) 5_566 3
Zn5 Zn12 Zn11 117.24(3) 7_565 3
Zn5 Zn12 Zn11 62.76(3) 3_556 3
Zn11 Zn12 Zn11 76.52(5) 7_565 3
Zn11 Zn12 Zn11 103.48(5) 3_556 3
Zn11 Zn12 Zn11 180.00(4) 7_566 3
Zn2 Zn12 La3 58.68(2) . .
Zn2 Zn12 La3 121.32(2) 5_566 .
Zn5 Zn12 La3 121.28(2) 7_565 .
Zn5 Zn12 La3 58.72(2) 3_556 .
Zn11 Zn12 La3 59.88(3) 7_565 .
Zn11 Zn12 La3 120.12(3) 3_556 .
Zn11 Zn12 La3 120.47(3) 7_566 .
Zn11 Zn12 La3 59.53(3) 3 .
Zn2 Zn12 La3 121.32(2) . 5_565
Zn2 Zn12 La3 58.68(2) 5_566 5_565
Zn5 Zn12 La3 58.72(2) 7_565 5_565
Zn5 Zn12 La3 121.28(2) 3_556 5_565
Zn11 Zn12 La3 59.53(3) 7_565 5_565
Zn11 Zn12 La3 120.47(3) 3_556 5_565
Zn11 Zn12 La3 120.12(3) 7_566 5_565
Zn11 Zn12 La3 59.88(3) 3 5_565
La3 Zn12 La3 100.05(3) . 5_565
Zn2 Zn12 La3 58.68(2) . 1_556
Zn2 Zn12 La3 121.32(2) 5_566 1_556
Zn5 Zn12 La3 121.28(2) 7_565 1_556
Zn5 Zn12 La3 58.72(2) 3_556 1_556
Zn11 Zn12 La3 120.47(3) 7_565 1_556
Zn11 Zn12 La3 59.53(3) 3_556 1_556
Zn11 Zn12 La3 59.88(3) 7_566 1_556
Zn11 Zn12 La3 120.12(3) 3 1_556
La3 Zn12 La3 79.95(3) . 1_556
La3 Zn12 La3 180.0 5_565 1_556
Zn2 Zn12 La3 121.32(2) . 5_566
Zn2 Zn12 La3 58.68(2) 5_566 5_566
Zn5 Zn12 La3 58.72(2) 7_565 5_566
Zn5 Zn12 La3 121.28(2) 3_556 5_566
Zn11 Zn12 La3 120.12(3) 7_565 5_566
Zn11 Zn12 La3 59.88(3) 3_556 5_566
Zn11 Zn12 La3 59.53(3) 7_566 5_566
Zn11 Zn12 La3 120.47(3) 3 5_566
La3 Zn12 La3 180.0 . 5_566
La3 Zn12 La3 79.95(3) 5_565 5_566
La3 Zn12 La3 100.05(3) 1_556 5_566

loop_
_geom_bond_atom_site_label_1
_geom_bond_atom_site_label_2
_geom_bond_distance
_geom_bond_site_symmetry_2
La1 Zn8 3.1820(13) 1_556
La1 Zn8 3.1821(13) .
La1 Zn9 3.1998(13) .
La1 Zn9 3.1998(13) 1_556
La1 Zn7 3.2206(13) .
La1 Zn7 3.2206(13) 1_556
La1 Zn6 3.2478(13) 1_556
La1 Zn6 3.2479(13) .
La1 Zn3 3.2561(16) .
La1 Zn4 3.2968(16) 3_546
La1 Zn1 3.3418(11) 1_556
La1 Sn1 3.3418(11) 1_556
La2 Zn3 3.1417(15) .
La2 Zn2 3.1801(15) 7_665
La2 Zn5 3.2012(16) .
La2 Zn1 3.3187(12) 7_666
La2 Sn1 3.3187(12) 7_666
La2 Zn1 3.3187(12) 7_665
La2 Sn1 3.3187(12) 7_665
La2 Zn8 3.4076(13) .
La2 Zn8 3.4076(13) 1_556
La2 Zn6 3.4628(14) 7_666
La2 Zn6 3.4628(14) 7_665
La2 Zn9 3.4632(14) 1_556
La3 Zn2 3.1349(14) 1_554
La3 Zn2 3.1349(14) .
La3 Zn5 3.1367(14) 3_556
La3 Zn5 3.1367(14) 3
La3 Zn3 3.1785(13) 1_554
La3 Zn3 3.1785(13) .
La3 Zn4 3.1821(14) .
La3 Zn4 3.1821(14) 1_554
La3 Zn11 3.2270(15) 3
La3 Zn6 3.2296(15) .
La3 Zn10 3.2401(15) .
La3 Zn11 3.2433(15) 7_565
La4 Zn4 3.1706(14) 7_565
La4 Zn4 3.1706(14) 3_546
La4 Zn1 3.3638(11) 5
La4 Zn1 3.3638(11) 1_556
La4 Sn1 3.3638(11) 5
La4 Sn1 3.3638(11) 1_556
La4 Sn1 3.3638(11) .
La4 Zn1 3.3638(11) 5_556
La4 Sn1 3.3638(11) 5_556
La4 Zn7 3.4481(13) 5
La4 Zn7 3.4481(13) 1_556
Sn1 Zn10 2.6261(16) 7_565
Sn1 Zn7 2.6549(16) .
Sn1 Zn6 2.6713(17) .
Sn1 La2 3.3187(12) 7_565
Sn1 La2 3.3187(12) 7_564
Sn1 La1 3.3418(12) 1_554
Sn1 La4 3.3638(11) 1_554
Zn2 Zn6 2.5927(14) .
Zn2 Zn6 2.5927(14) 1_556
Zn2 Zn12 2.7116(15) .
Zn2 Zn3 2.7794(19) .
Zn2 Zn11 2.9291(15) 7_565
Zn2 Zn11 2.9291(15) 7_566
Zn2 La3 3.1349(14) 1_556
Zn2 La2 3.1801(15) 7_565
Zn3 Zn4 2.551(2) .
Zn3 Zn8 2.5858(14) .
Zn3 Zn8 2.5859(14) 1_556
Zn3 Zn10 2.9581(16) 1_556
Zn3 Zn10 2.9581(16) .
Zn3 La3 3.1785(13) 1_556
Zn4 Zn7 2.5686(14) 3_556
Zn4 Zn7 2.5686(14) 3
Zn4 Zn5 2.801(2) 3_556
Zn4 Zn10 2.9470(16) .
Zn4 Zn10 2.9470(16) 1_556
Zn4 La4 3.1706(14) 3_556
Zn4 La3 3.1821(14) 1_556
Zn4 La1 3.2968(16) 3_556
Zn5 Zn9 2.6098(14) 1_556
Zn5 Zn9 2.6098(14) .
Zn5 Zn12 2.7118(14) 3_546
Zn5 Zn4 2.801(2) 3_546
Zn5 Zn11 2.9159(15) 1_556
Zn5 Zn11 2.9159(15) .
Zn5 La3 3.1367(14) 3_545
Zn5 La3 3.1367(14) 3_546
Zn6 Zn2 2.5927(14) 1_554
Zn6 Zn11 2.6507(19) 7_565
Zn6 Zn8 2.8619(18) .
Zn6 La1 3.2479(13) 1_554
Zn6 La2 3.4628(14) 7_564
Zn6 La2 3.4628(14) 7_565
Zn7 Zn4 2.5686(14) 3_545
Zn7 Zn4 2.5686(14) 3_546
Zn7 Zn10 2.6106(19) 3_545
Zn7 Zn9 2.8544(19) .
Zn7 La1 3.2206(13) 1_554
Zn7 La3 3.3019(15) 3_545
Zn7 La4 3.4481(13) 1_554
Zn8 Zn9 2.5583(19) .
Zn8 Zn3 2.5859(14) 1_554
Zn8 Zn10 2.6169(19) .
Zn8 La1 3.1821(13) 1_554
Zn8 La2 3.4076(13) 1_554
Zn9 Zn5 2.6098(14) 1_554
Zn9 Zn11 2.6451(19) .
Zn9 La1 3.1998(13) 1_554
Zn9 La3 3.2737(15) 3_545
Zn9 La2 3.4632(14) 1_554
Zn10 Zn7 2.6105(19) 3
Zn10 Zn1 2.6261(16) 7_665
Zn10 Sn1 2.6261(16) 7_665
Zn10 Zn4 2.9469(16) 1_554
Zn10 Zn3 2.9581(16) 1_554
Zn10 La2 3.5321(15) 1_554
Zn10 La4 3.5900(13) 3_556
Zn11 Zn6 2.6507(19) 7_665
Zn11 Zn12 2.8812(13) 3_545
Zn11 Zn12 2.8812(13) 3_546
Zn11 Zn5 2.9159(15) 1_554
Zn11 Zn2 2.9291(15) 7_665
Zn11 Zn2 2.9291(15) 7_664
Zn11 La3 3.2270(15) 3_545
Zn11 La3 3.2432(15) 7_665
Zn11 La2 3.6135(15) 1_554
Zn12 Zn2 2.7116(15) 5_566
Zn12 Zn5 2.7118(14) 7_565
Zn12 Zn5 2.7118(14) 3_556
Zn12 Zn11 2.8812(13) 7_565
Zn12 Zn11 2.8812(13) 3_556
Zn12 Zn11 2.8812(13) 7_566
Zn12 Zn11 2.8812(13) 3
Zn12 La3 3.5215(9) 5_565
Zn12 La3 3.5215(9) 1_556
Zn12 La3 3.5215(9) 5_566
